data_4313074
loop_
_publ_author_name
'Nadezhda A. Bokach'
'Anatolii V. Khripoun'
'Vadim Yu. Kukushkin'
'Matti Haukka'
'Armando J. L. Pombeiro'

_publ_section_title
;
 A Route to 1,2,4-Oxadiazoles and Their Complexes via Platinum-Mediated
 1,3-Dipolar Cycloaddition of Nitrile Oxides to Organonitriles
;
_journal_name_full 'Inorganic Chemistry'
_journal_page_first 896
_journal_page_last 903
_journal_paper_doi 10.1021/ic026103v
_journal_volume 42
_journal_year 2003
_chemical_formula_sum 'C26 H36 Cl4 N4 O2 Pt'
_chemical_formula_weight 773.48
_chemical_name_common trans-[PtCl4(NH=C(Et)ON=C(H)(C6H2Me3))2]
_chemical_name_systematic
;
 ?
;
_space_group_IT_number 14
_symmetry_cell_setting monoclinic
_symmetry_space_group_name_Hall '-P 2ybc'
_symmetry_space_group_name_H-M 'P 1 21/c 1'
_atom_sites_solution_hydrogens geom
_atom_sites_solution_primary direct
_atom_sites_solution_secondary difmap
_audit_creation_method SHELXL-97
_cell_angle_alpha 90.00
_cell_angle_beta 100.4701(8)
_cell_angle_gamma 90.00
_cell_formula_units_Z 2
_cell_length_a 10.0441(2)
_cell_length_b 16.6046(3)
_cell_length_c 9.2969(2)
_cell_measurement_temperature 150(2)
_cell_volume 1524.70(5)
_computing_cell_refinement 'Denzo/Scalepack (Otwinowski & Minor, 1997)'
_computing_data_collection 'Collect (Nonius, 1999)'
_computing_data_reduction 'Denzo/Scalepack (Otwinowski & Minor, 1997)'
_computing_molecular_graphics 'XP in SHELXTL v.5.1 (Bruker Axs, 1998)'
_computing_publication_material SHELXL-97
_computing_structure_refinement 'SHELXL-97 (Sheldrick, 1997)'
_computing_structure_solution 'SIR97 (Altomare et al., 1997)'
_diffrn_ambient_temperature 150(2)
_diffrn_detector_area_resol_mean 9
_diffrn_measured_fraction_theta_full 0.995
_diffrn_measured_fraction_theta_max 0.995
_diffrn_measurement_device '95mm CCD camera on \k-goniostat'
_diffrn_measurement_device_type KappaCCD
_diffrn_measurement_method CCD
_diffrn_radiation_monochromator 'horizonally mounted graphite crystal'
_diffrn_radiation_source 'fine-focus sealed tube'
_diffrn_radiation_type MoK\a
_diffrn_radiation_wavelength 0.71073
_diffrn_reflns_av_R_equivalents 0.0444
_diffrn_reflns_av_sigmaI/netI 0.0297
_diffrn_reflns_limit_h_max 12
_diffrn_reflns_limit_h_min -12
_diffrn_reflns_limit_k_max 20
_diffrn_reflns_limit_k_min -21
_diffrn_reflns_limit_l_max 11
_diffrn_reflns_limit_l_min -11
_diffrn_reflns_number 17900
_diffrn_reflns_theta_full 27.10
_diffrn_reflns_theta_max 27.10
_diffrn_reflns_theta_min 2.45
_exptl_absorpt_coefficient_mu 4.982
_exptl_absorpt_correction_T_max 0.30662
_exptl_absorpt_correction_T_min 0.22291
_exptl_absorpt_correction_type multi-scan
_exptl_absorpt_process_details 'Xprep in Shelxtl v. 5.1 (Bruker AXS, 1998)'
_exptl_crystal_colour 'pale yellow'
_exptl_crystal_density_diffrn 1.685
_exptl_crystal_density_method 'not measured'
_exptl_crystal_description block
_exptl_crystal_F_000 764
_exptl_crystal_size_max 0.30
_exptl_crystal_size_mid 0.20
_exptl_crystal_size_min 0.10
_refine_diff_density_max 0.840
_refine_diff_density_min -1.267
_refine_diff_density_rms 0.101
_refine_ls_extinction_method none
_refine_ls_goodness_of_fit_ref 1.105
_refine_ls_hydrogen_treatment mixed
_refine_ls_matrix_type full
_refine_ls_number_parameters 177
_refine_ls_number_reflns 3340
_refine_ls_number_restraints 0
_refine_ls_restrained_S_all 1.105
_refine_ls_R_factor_all 0.0342
_refine_ls_R_factor_gt 0.0250
_refine_ls_shift/su_max 0.001
_refine_ls_shift/su_mean 0.000
_refine_ls_structure_factor_coef Fsqd
_refine_ls_weighting_details 'calc w=1/[\s^2^(Fo^2^)+(0.0206P)^2^+1.8880P] where P=(Fo^2^+2Fc^2^)/3'
_refine_ls_weighting_scheme calc
_refine_ls_wR_factor_gt 0.0566
_refine_ls_wR_factor_ref 0.0607
_reflns_number_gt 2752
_reflns_number_total 3340
_reflns_threshold_expression >2sigma(I)
_cod_data_source_file ic026103v-2_s4_1.cif
_cod_data_source_block structure_8
_cod_depositor_comments
;
The following automatic conversions were performed:

'_symmetry_cell_setting' value 'Monoclinic' changed to 'monoclinic'
according to the built-in table from CIF Core dictionary named
'cif_core.dic' version 2.4.1 from 2010-06-29.

Automatic conversion script
Id: cif_fix_values 1646 2011-03-28 12:23:43Z adriana 
;
_cod_database_code 4313074

loop_
_symmetry_equiv_pos_as_xyz
'x, y, z'
'-x, y+1/2, -z+1/2'
'-x, -y, -z'
'x, -y-1/2, z-1/2'

loop_
_atom_site_label
_atom_site_type_symbol
_atom_site_fract_x
_atom_site_fract_y
_atom_site_fract_z
_atom_site_U_iso_or_equiv
_atom_site_adp_type
_atom_site_occupancy
_atom_site_symmetry_multiplicity
_atom_site_calc_flag
_atom_site_refinement_flags
_atom_site_disorder_assembly
_atom_site_disorder_group
Pt1 Pt 1.0000 0.0000 1.0000 0.02636(7) Uani 1 2 d S . .
Cl1 Cl 1.18269(8) 0.06728(6) 0.93510(10) 0.0443(2) Uani 1 1 d . . .
Cl2 Cl 1.08285(10) -0.11954(6) 0.92278(10) 0.0438(2) Uani 1 1 d . . .
O1 O 0.7806(2) 0.04629(14) 0.5698(2) 0.0341(5) Uani 1 1 d . . .
N1 N 0.8870(3) 0.00740(17) 0.7968(3) 0.0295(6) Uani 1 1 d . . .
N2 N 0.7245(3) -0.03429(19) 0.5642(3) 0.0354(6) Uani 1 1 d . . .
C1 C 0.8633(3) 0.0619(2) 0.6992(3) 0.0292(7) Uani 1 1 d . . .
C2 C 0.9165(4) 0.1453(2) 0.7029(4) 0.0331(7) Uani 1 1 d . . .
H2A H 0.9656 0.1575 0.8027 0.040 Uiso 1 1 calc R . .
H2B H 0.8399 0.1834 0.6795 0.040 Uiso 1 1 calc R . .
C3 C 1.0123(4) 0.1569(2) 0.5935(4) 0.0444(9) Uani 1 1 d . . .
H3A H 1.0908 0.1213 0.6196 0.067 Uiso 1 1 calc R . .
H3B H 1.0428 0.2130 0.5963 0.067 Uiso 1 1 calc R . .
H3C H 0.9645 0.1438 0.4948 0.067 Uiso 1 1 calc R . .
C4 C 0.6587(3) -0.0470(2) 0.4363(3) 0.0317(7) Uani 1 1 d . . .
H4 H 0.6560 -0.0055 0.3655 0.038 Uiso 1 1 calc R . .
C5 C 0.5873(3) -0.1215(2) 0.3926(3) 0.0285(7) Uani 1 1 d . . .
C6 C 0.6111(3) -0.1945(2) 0.4698(3) 0.0315(7) Uani 1 1 d . . .
C7 C 0.5378(4) -0.2623(2) 0.4138(4) 0.0358(8) Uani 1 1 d . . .
H7 H 0.5556 -0.3121 0.4636 0.043 Uiso 1 1 calc R . .
C8 C 0.4397(4) -0.2597(2) 0.2879(4) 0.0373(8) Uani 1 1 d . . .
C9 C 0.4157(3) -0.1870(2) 0.2149(4) 0.0345(8) Uani 1 1 d . . .
H9 H 0.3472 -0.1843 0.1299 0.041 Uiso 1 1 calc R . .
C10 C 0.4880(3) -0.1184(2) 0.2618(3) 0.0295(7) Uani 1 1 d . . .
C11 C 0.7149(4) -0.2033(2) 0.6087(4) 0.0386(8) Uani 1 1 d . . .
H11A H 0.7274 -0.2605 0.6334 0.058 Uiso 1 1 calc R . .
H11B H 0.6835 -0.1749 0.6886 0.058 Uiso 1 1 calc R . .
H11C H 0.8013 -0.1803 0.5940 0.058 Uiso 1 1 calc R . .
C12 C 0.3656(5) -0.3347(3) 0.2286(5) 0.0521(10) Uani 1 1 d . . .
H12A H 0.4057 -0.3559 0.1478 0.078 Uiso 1 1 calc R . .
H12B H 0.2700 -0.3219 0.1931 0.078 Uiso 1 1 calc R . .
H12C H 0.3727 -0.3752 0.3063 0.078 Uiso 1 1 calc R . .
C13 C 0.4606(4) -0.0424(2) 0.1724(4) 0.0382(8) Uani 1 1 d . . .
H13A H 0.3836 -0.0511 0.0927 0.057 Uiso 1 1 calc R . .
H13B H 0.5409 -0.0284 0.1314 0.057 Uiso 1 1 calc R . .
H13C H 0.4397 0.0016 0.2349 0.057 Uiso 1 1 calc R . .
H1 H 0.844(4) -0.038(3) 0.770(4) 0.037(11) Uiso 1 1 d . . .

loop_
_atom_site_aniso_label
_atom_site_aniso_U_11
_atom_site_aniso_U_22
_atom_site_aniso_U_33
_atom_site_aniso_U_23
_atom_site_aniso_U_13
_atom_site_aniso_U_12
Pt1 0.02386(10) 0.02965(11) 0.02364(10) 0.00190(7) -0.00082(6) -0.00041(7)
Cl1 0.0264(4) 0.0577(6) 0.0464(5) 0.0192(4) 0.0001(4) -0.0065(4)
Cl2 0.0528(6) 0.0397(5) 0.0369(4) -0.0027(4) 0.0024(4) 0.0125(4)
O1 0.0394(13) 0.0335(13) 0.0265(11) 0.0039(10) -0.0017(10) -0.0026(11)
N1 0.0291(14) 0.0314(16) 0.0253(14) 0.0011(12) -0.0023(11) -0.0026(12)
N2 0.0433(17) 0.0339(16) 0.0277(14) 0.0012(12) 0.0028(12) -0.0062(14)
C1 0.0255(15) 0.0373(18) 0.0242(15) -0.0005(14) 0.0029(12) 0.0029(14)
C2 0.0333(18) 0.0317(18) 0.0339(17) 0.0028(14) 0.0053(14) 0.0014(14)
C3 0.043(2) 0.044(2) 0.050(2) 0.0060(18) 0.0183(18) -0.0039(18)
C4 0.0328(17) 0.0339(19) 0.0267(16) 0.0057(14) 0.0007(13) 0.0053(14)
C5 0.0270(16) 0.0369(18) 0.0219(14) -0.0017(13) 0.0049(12) 0.0012(14)
C6 0.0306(17) 0.0394(19) 0.0257(15) 0.0026(14) 0.0087(13) 0.0023(15)
C7 0.0401(19) 0.0357(19) 0.0347(18) 0.0027(15) 0.0150(15) 0.0008(16)
C8 0.0349(18) 0.044(2) 0.0367(19) -0.0065(16) 0.0150(15) -0.0053(16)
C9 0.0288(17) 0.049(2) 0.0253(16) -0.0045(15) 0.0042(13) -0.0003(15)
C10 0.0258(16) 0.0406(19) 0.0226(14) 0.0008(14) 0.0057(12) 0.0042(14)
C11 0.044(2) 0.040(2) 0.0310(17) 0.0089(15) 0.0038(15) 0.0039(17)
C12 0.057(3) 0.047(2) 0.053(2) -0.0121(19) 0.011(2) -0.015(2)
C13 0.0343(18) 0.049(2) 0.0289(17) 0.0050(16) -0.0015(14) 0.0031(17)

loop_
_atom_type_symbol
_atom_type_description
_atom_type_scat_dispersion_real
_atom_type_scat_dispersion_imag
_atom_type_scat_source
C C 0.0033 0.0016 'International Tables Vol C Tables 4.2.6.8 and 6.1.1.4'
H H 0.0000 0.0000 'International Tables Vol C Tables 4.2.6.8 and 6.1.1.4'
N N 0.0061 0.0033 'International Tables Vol C Tables 4.2.6.8 and 6.1.1.4'
O O 0.0106 0.0060 'International Tables Vol C Tables 4.2.6.8 and 6.1.1.4'
Cl Cl 0.1484 0.1585 'International Tables Vol C Tables 4.2.6.8 and 6.1.1.4'
Pt Pt -1.7033 8.3905 'International Tables Vol C Tables 4.2.6.8 and 6.1.1.4'

loop_
_geom_angle_atom_site_label_1
_geom_angle_atom_site_label_2
_geom_angle_atom_site_label_3
_geom_angle
_geom_angle_site_symmetry_1
_geom_angle_site_symmetry_3
_geom_angle_publ_flag
N1 Pt1 N1 180.0 . 3_757 ?
N1 Pt1 Cl2 93.74(8) . 3_757 ?
N1 Pt1 Cl2 86.26(8) 3_757 3_757 ?
N1 Pt1 Cl2 86.26(8) . . ?
N1 Pt1 Cl2 93.74(8) 3_757 . ?
Cl2 Pt1 Cl2 180.0 3_757 . ?
N1 Pt1 Cl1 86.34(9) . 3_757 ?
N1 Pt1 Cl1 93.66(9) 3_757 3_757 ?
Cl2 Pt1 Cl1 89.22(4) 3_757 3_757 ?
Cl2 Pt1 Cl1 90.78(4) . 3_757 ?
N1 Pt1 Cl1 93.66(9) . . ?
N1 Pt1 Cl1 86.34(9) 3_757 . ?
Cl2 Pt1 Cl1 90.78(4) 3_757 . ?
Cl2 Pt1 Cl1 89.22(4) . . ?
Cl1 Pt1 Cl1 180.00(2) 3_757 . ?
C1 O1 N2 112.3(2) . . ?
C1 N1 Pt1 135.2(2) . . ?
C1 N1 H1 113(3) . . ?
Pt1 N1 H1 112(3) . . ?
C4 N2 O1 108.7(3) . . ?
N1 C1 O1 120.1(3) . . ?
N1 C1 C2 128.9(3) . . ?
O1 C1 C2 111.1(3) . . ?
C1 C2 C3 111.7(3) . . ?
C1 C2 H2A 109.3 . . ?
C3 C2 H2A 109.3 . . ?
C1 C2 H2B 109.3 . . ?
C3 C2 H2B 109.3 . . ?
H2A C2 H2B 107.9 . . ?
C2 C3 H3A 109.5 . . ?
C2 C3 H3B 109.5 . . ?
H3A C3 H3B 109.5 . . ?
C2 C3 H3C 109.5 . . ?
H3A C3 H3C 109.5 . . ?
H3B C3 H3C 109.5 . . ?
N2 C4 C5 123.4(3) . . ?
N2 C4 H4 118.3 . . ?
C5 C4 H4 118.3 . . ?
C6 C5 C10 119.6(3) . . ?
C6 C5 C4 124.2(3) . . ?
C10 C5 C4 116.2(3) . . ?
C7 C6 C5 118.4(3) . . ?
C7 C6 C11 118.5(3) . . ?
C5 C6 C11 123.1(3) . . ?
C8 C7 C6 122.4(3) . . ?
C8 C7 H7 118.8 . . ?
C6 C7 H7 118.8 . . ?
C9 C8 C7 118.4(3) . . ?
C9 C8 C12 120.8(3) . . ?
C7 C8 C12 120.8(4) . . ?
C10 C9 C8 122.0(3) . . ?
C10 C9 H9 119.0 . . ?
C8 C9 H9 119.0 . . ?
C9 C10 C5 119.1(3) . . ?
C9 C10 C13 118.9(3) . . ?
C5 C10 C13 121.9(3) . . ?
C6 C11 H11A 109.5 . . ?
C6 C11 H11B 109.5 . . ?
H11A C11 H11B 109.5 . . ?
C6 C11 H11C 109.5 . . ?
H11A C11 H11C 109.5 . . ?
H11B C11 H11C 109.5 . . ?
C8 C12 H12A 109.5 . . ?
C8 C12 H12B 109.5 . . ?
H12A C12 H12B 109.5 . . ?
C8 C12 H12C 109.5 . . ?
H12A C12 H12C 109.5 . . ?
H12B C12 H12C 109.5 . . ?
C10 C13 H13A 109.5 . . ?
C10 C13 H13B 109.5 . . ?
H13A C13 H13B 109.5 . . ?
C10 C13 H13C 109.5 . . ?
H13A C13 H13C 109.5 . . ?
H13B C13 H13C 109.5 . . ?

loop_
_geom_bond_atom_site_label_1
_geom_bond_atom_site_label_2
_geom_bond_distance
_geom_bond_site_symmetry_2
_geom_bond_publ_flag
Pt1 N1 2.023(3) . ?
Pt1 N1 2.023(3) 3_757 ?
Pt1 Cl2 2.3162(9) 3_757 ?
Pt1 Cl2 2.3162(9) . ?
Pt1 Cl1 2.3198(8) 3_757 ?
Pt1 Cl1 2.3198(8) . ?
O1 C1 1.357(4) . ?
O1 N2 1.449(4) . ?
N1 C1 1.273(4) . ?
N1 H1 0.89(4) . ?
N2 C4 1.268(4) . ?
C1 C2 1.482(5) . ?
C2 C3 1.534(5) . ?
C2 H2A 0.9900 . ?
C2 H2B 0.9900 . ?
C3 H3A 0.9800 . ?
C3 H3B 0.9800 . ?
C3 H3C 0.9800 . ?
C4 C5 1.451(5) . ?
C4 H4 0.9500 . ?
C5 C6 1.406(5) . ?
C5 C10 1.426(4) . ?
C6 C7 1.394(5) . ?
C6 C11 1.512(5) . ?
C7 C8 1.386(5) . ?
C7 H7 0.9500 . ?
C8 C9 1.384(5) . ?
C8 C12 1.504(5) . ?
C9 C10 1.378(5) . ?
C9 H9 0.9500 . ?
C10 C13 1.509(5) . ?
C11 H11A 0.9800 . ?
C11 H11B 0.9800 . ?
C11 H11C 0.9800 . ?
C12 H12A 0.9800 . ?
C12 H12B 0.9800 . ?
C12 H12C 0.9800 . ?
C13 H13A 0.9800 . ?
C13 H13B 0.9800 . ?
C13 H13C 0.9800 . ?

loop_
_geom_hbond_atom_site_label_D
_geom_hbond_atom_site_label_H
_geom_hbond_atom_site_label_A
_geom_hbond_distance_DH
_geom_hbond_distance_HA
_geom_hbond_distance_DA
_geom_hbond_angle_DHA
_geom_hbond_site_symmetry_A
N1 H1 N2 0.89(4) 2.07(4) 2.557(4) 114(3) .

loop_
_geom_torsion_atom_site_label_1
_geom_torsion_atom_site_label_2
_geom_torsion_atom_site_label_3
_geom_torsion_atom_site_label_4
_geom_torsion
_geom_torsion_site_symmetry_1
_geom_torsion_site_symmetry_2
_geom_torsion_site_symmetry_3
_geom_torsion_site_symmetry_4
_geom_torsion_publ_flag
N1 Pt1 N1 C1 -162(100) 3_757 . . . ?
Cl2 Pt1 N1 C1 48.5(3) 3_757 . . . ?
Cl2 Pt1 N1 C1 -131.5(3) . . . . ?
Cl1 Pt1 N1 C1 137.5(3) 3_757 . . . ?
Cl1 Pt1 N1 C1 -42.5(3) . . . . ?
C1 O1 N2 C4 -174.2(3) . . . . ?
Pt1 N1 C1 O1 179.4(2) . . . . ?
Pt1 N1 C1 C2 0.5(6) . . . . ?
N2 O1 C1 N1 2.2(4) . . . . ?
N2 O1 C1 C2 -178.7(3) . . . . ?
N1 C1 C2 C3 112.0(4) . . . . ?
O1 C1 C2 C3 -66.9(4) . . . . ?
O1 N2 C4 C5 -179.1(3) . . . . ?
N2 C4 C5 C6 -17.9(5) . . . . ?
N2 C4 C5 C10 162.5(3) . . . . ?
C10 C5 C6 C7 1.2(5) . . . . ?
C4 C5 C6 C7 -178.4(3) . . . . ?
C10 C5 C6 C11 179.6(3) . . . . ?
C4 C5 C6 C11 0.0(5) . . . . ?
C5 C6 C7 C8 -2.1(5) . . . . ?
C11 C6 C7 C8 179.4(3) . . . . ?
C6 C7 C8 C9 0.9(5) . . . . ?
C6 C7 C8 C12 178.2(3) . . . . ?
C7 C8 C9 C10 1.5(5) . . . . ?
C12 C8 C9 C10 -175.9(3) . . . . ?
C8 C9 C10 C5 -2.4(5) . . . . ?
C8 C9 C10 C13 177.1(3) . . . . ?
C6 C5 C10 C9 1.0(5) . . . . ?
C4 C5 C10 C9 -179.4(3) . . . . ?
C6 C5 C10 C13 -178.4(3) . . . . ?
C4 C5 C10 C13 1.2(4) . . . . ?
